data_4102282
loop_
_publ_author_name
'Fu Chen'
'Guibin Ma'
'Guy M. Bernard'
'Ronald G. Cavell'
'Robert McDonald'
'Michael J. Ferguson'
'Roderick E. Wasylishen'

_publ_contact_author_address
; Department of Chemistry
  University of Alberta
  Edmonton, Alberta T6G 2G2
  Canada
;
_publ_contact_author_email Roderick.Wasylishen@ualberta.ca
_publ_contact_author_fax 1(780)4928231
_publ_contact_author_name 'Dr. Roderick E. Wasylishen'
_publ_contact_author_phone 1(780)4924336
_publ_section_title
;
 Solid-State 115In and 31P NMR Studies of Triarylphosphine Indium
 Trihalide Adducts
;
_journal_name_full 'Journal of the American Chemical Society'
_journal_page_first 5479
_journal_page_last 5493
_journal_paper_doi 10.1021/ja100625p
_journal_volume 132
_journal_year 2010
_chemical_formula_moiety 'C36 H30 Cl3 In P2'
_chemical_formula_sum 'C36 H30 Cl3 In P2'
_chemical_formula_weight 745.71
_space_group_IT_number 61
_symmetry_cell_setting orthorhombic
_symmetry_space_group_name_Hall '-P 2ac 2ab'
_symmetry_space_group_name_H-M 'P b c a'
_atom_sites_solution_hydrogens geom
_atom_sites_solution_primary direct
_atom_sites_solution_secondary difmap
_audit_creation_method 'manual editing of SHELXL template'
_cell_angle_alpha 90.00
_cell_angle_beta 90.00
_cell_angle_gamma 90.00
_cell_formula_units_Z 8
_cell_length_a 17.9666(10)
_cell_length_b 17.1784(10)
_cell_length_c 22.5151(13)
_cell_measurement_reflns_used 6930
_cell_measurement_temperature 193(2)
_cell_measurement_theta_max 26.92
_cell_measurement_theta_min 2.27
_cell_volume 6949.0(7)
_computing_cell_refinement 'Bruker SAINT (Bruker, 1997)'
_computing_data_collection 'Bruker SMART (Bruker, 1997)'
_computing_data_reduction 'Bruker SAINT (Bruker, 1997)'
_computing_molecular_graphics 'Bruker SHELXTL (Bruker, 1997)'
_computing_publication_material 'Bruker SHELXTL (Bruker, 1997)'
_computing_structure_refinement 'SHELXL-97 (Sheldrick, 1997)'
_computing_structure_solution 'DIRDIF-96 (Beurskens et al., 1996)'
_diffrn_ambient_temperature 193(2)
_diffrn_detector_area_resol_mean 8.192
_diffrn_measured_fraction_theta_full 0.998
_diffrn_measured_fraction_theta_max 0.998
_diffrn_measurement_device_type 'Bruker PLATFORM diffractometer/SMART 1000 CCD area detector'
_diffrn_measurement_method '\w scans'
_diffrn_radiation_monochromator graphite
_diffrn_radiation_source 'fine-focus sealed tube'
_diffrn_radiation_type MoK\a
_diffrn_radiation_wavelength 0.71073
_diffrn_reflns_av_R_equivalents 0.0249
_diffrn_reflns_av_sigmaI/netI 0.0127
_diffrn_reflns_limit_h_max 23
_diffrn_reflns_limit_h_min -23
_diffrn_reflns_limit_k_max 22
_diffrn_reflns_limit_k_min -22
_diffrn_reflns_limit_l_max 29
_diffrn_reflns_limit_l_min -29
_diffrn_reflns_number 58871
_diffrn_reflns_theta_full 27.51
_diffrn_reflns_theta_max 27.51
_diffrn_reflns_theta_min 1.81
_diffrn_standards_decay_% 0
_diffrn_standards_interval_time 0
_diffrn_standards_number 0
_exptl_absorpt_coefficient_mu 1.027
_exptl_absorpt_correction_T_max 0.7088
_exptl_absorpt_correction_T_min 0.6440
_exptl_absorpt_correction_type multi-scan
_exptl_absorpt_process_details 'SADABS (Sheldrick, 1996)'
_exptl_crystal_colour colorless
_exptl_crystal_density_diffrn 1.426
_exptl_crystal_density_method 'not measured'
_exptl_crystal_description prism
_exptl_crystal_F_000 3008
_exptl_crystal_size_max 0.47
_exptl_crystal_size_mid 0.45
_exptl_crystal_size_min 0.36
_refine_diff_density_max 1.183
_refine_diff_density_min -0.236
_refine_diff_density_rms 0.075
_refine_ls_extinction_method none
_refine_ls_goodness_of_fit_ref 1.068
_refine_ls_hydrogen_treatment constr
_refine_ls_matrix_type full
_refine_ls_number_parameters 379
_refine_ls_number_reflns 7973
_refine_ls_number_restraints 0
_refine_ls_restrained_S_all 1.068
_refine_ls_R_factor_all 0.0358
_refine_ls_R_factor_gt 0.0289
_refine_ls_shift/su_max 0.001
_refine_ls_shift/su_mean 0.000
_refine_ls_structure_factor_coef Fsqd
_refine_ls_weighting_details 'calc w=1/[\s^2^(Fo^2^)+(0.0383P)^2^+4.5658P] where P=(Fo^2^+2Fc^2^)/3'
_refine_ls_weighting_scheme calc
_refine_ls_wR_factor_gt 0.0703
_refine_ls_wR_factor_ref 0.0755
_reflns_number_gt 6890
_reflns_number_total 7973
_reflns_threshold_expression I>2\s(I)
_cod_data_source_file ja100625p_si_008.cif
_cod_data_source_block Cl3In(PPh3)2(8)
_cod_database_code 4102282

loop_
_symmetry_equiv_pos_as_xyz
'x, y, z'
'-x+1/2, -y, z+1/2'
'-x, y+1/2, -z+1/2'
'x+1/2, -y+1/2, -z'
'-x, -y, -z'
'x-1/2, y, -z-1/2'
'x, -y-1/2, z-1/2'
'-x-1/2, y-1/2, z'

loop_
_atom_site_label
_atom_site_type_symbol
_atom_site_fract_x
_atom_site_fract_y
_atom_site_fract_z
_atom_site_U_iso_or_equiv
_atom_site_adp_type
_atom_site_occupancy
_atom_site_symmetry_multiplicity
_atom_site_calc_flag
_atom_site_refinement_flags
In In 0.093856(7) 0.170271(8) 0.145795(6) 0.02863(5) Uani 1 1 d .
Cl1 Cl -0.01432(3) 0.09493(4) 0.12304(3) 0.05060(15) Uani 1 1 d .
Cl2 Cl 0.21515(3) 0.14100(3) 0.10646(2) 0.04188(13) Uani 1 1 d .
Cl3 Cl 0.08234(3) 0.28368(3) 0.20720(3) 0.04355(13) Uani 1 1 d .
P1 P 0.11596(3) 0.07401(3) 0.23874(2) 0.02894(11) Uani 1 1 d .
P2 P 0.06208(3) 0.25363(3) 0.04578(2) 0.03156(11) Uani 1 1 d .
C11 C 0.14110(11) -0.02453(11) 0.21661(9) 0.0333(4) Uani 1 1 d .
C12 C 0.09482(14) -0.06527(14) 0.17862(12) 0.0495(6) Uani 1 1 d .
H12 H 0.0506 -0.0416 0.1641 0.059 Uiso 1 1 calc R
C13 C 0.11287(19) -0.14069(16) 0.16175(14) 0.0619(7) Uani 1 1 d .
H13 H 0.0803 -0.1689 0.1364 0.074 Uiso 1 1 calc R
C14 C 0.17739(17) -0.17476(14) 0.18136(14) 0.0585(7) Uani 1 1 d .
H14 H 0.1897 -0.2262 0.1694 0.070 Uiso 1 1 calc R
C15 C 0.22347(16) -0.13461(17) 0.21795(16) 0.0663(8) Uani 1 1 d .
H15 H 0.2682 -0.1582 0.2314 0.080 Uiso 1 1 calc R
C16 C 0.20610(14) -0.05953(15) 0.23606(13) 0.0525(6) Uani 1 1 d .
H16 H 0.2388 -0.0322 0.2618 0.063 Uiso 1 1 calc R
C21 C 0.18808(11) 0.10446(12) 0.29013(9) 0.0344(4) Uani 1 1 d .
C22 C 0.25016(15) 0.14253(18) 0.26873(12) 0.0568(7) Uani 1 1 d .
H22 H 0.2538 0.1542 0.2276 0.068 Uiso 1 1 calc R
C23 C 0.30737(16) 0.1639(2) 0.30685(14) 0.0681(9) Uani 1 1 d .
H23 H 0.3502 0.1895 0.2916 0.082 Uiso 1 1 calc R
C24 C 0.30239(15) 0.14816(17) 0.36637(12) 0.0528(6) Uani 1 1 d .
H24 H 0.3414 0.1633 0.3924 0.063 Uiso 1 1 calc R
C25 C 0.24106(16) 0.1105(2) 0.38811(11) 0.0600(7) Uani 1 1 d .
H25 H 0.2377 0.0993 0.4293 0.072 Uiso 1 1 calc R
C26 C 0.18364(15) 0.08861(17) 0.35035(10) 0.0511(6) Uani 1 1 d .
H26 H 0.1412 0.0627 0.3659 0.061 Uiso 1 1 calc R
C31 C 0.03183(11) 0.06552(12) 0.28307(9) 0.0326(4) Uani 1 1 d .
C32 C -0.00021(14) 0.13366(14) 0.30367(12) 0.0510(6) Uani 1 1 d .
H32 H 0.0227 0.1822 0.2952 0.061 Uiso 1 1 calc R
C33 C -0.06505(17) 0.13170(16) 0.33642(14) 0.0616(8) Uani 1 1 d .
H33 H -0.0859 0.1788 0.3511 0.074 Uiso 1 1 calc R
C34 C -0.09961(15) 0.06195(18) 0.34793(14) 0.0624(8) Uani 1 1 d .
H34 H -0.1450 0.0609 0.3696 0.075 Uiso 1 1 calc R
C35 C -0.06845(17) -0.00586(17) 0.32815(16) 0.0689(9) Uani 1 1 d .
H35 H -0.0919 -0.0541 0.3367 0.083 Uiso 1 1 calc R
C36 C -0.00277(15) -0.00475(14) 0.29559(13) 0.0530(7) Uani 1 1 d .
H36 H 0.0184 -0.0521 0.2819 0.064 Uiso 1 1 calc R
C41 C 0.08403(12) 0.20100(14) -0.02213(10) 0.0393(5) Uani 1 1 d .
C42 C 0.08472(18) 0.11988(17) -0.02107(13) 0.0628(8) Uani 1 1 d .
H42 H 0.0735 0.0929 0.0147 0.075 Uiso 1 1 calc R
C43 C 0.1018(2) 0.07837(19) -0.07233(16) 0.0795(10) Uani 1 1 d .
H43 H 0.1018 0.0231 -0.0714 0.095 Uiso 1 1 calc R
C44 C 0.1188(2) 0.1162(2) -0.12395(14) 0.0738(9) Uani 1 1 d .
H44 H 0.1298 0.0873 -0.1588 0.089 Uiso 1 1 calc R
C45 C 0.1198(2) 0.1957(2) -0.12527(13) 0.0704(8) Uani 1 1 d .
H45 H 0.1325 0.2220 -0.1610 0.085 Uiso 1 1 calc R
C46 C 0.10244(16) 0.23815(17) -0.07471(12) 0.0543(6) Uani 1 1 d .
H46 H 0.1032 0.2934 -0.0762 0.065 Uiso 1 1 calc R
C51 C 0.10811(11) 0.34723(12) 0.03809(10) 0.0336(4) Uani 1 1 d .
C52 C 0.17704(12) 0.35837(13) 0.06454(10) 0.0369(4) Uani 1 1 d .
H52 H 0.1988 0.3177 0.0872 0.044 Uiso 1 1 calc R
C53 C 0.21434(13) 0.42858(14) 0.05810(11) 0.0447(5) Uani 1 1 d .
H53 H 0.2613 0.4359 0.0766 0.054 Uiso 1 1 calc R
C54 C 0.18336(15) 0.48776(14) 0.02485(11) 0.0482(6) Uani 1 1 d .
H54 H 0.2094 0.5355 0.0200 0.058 Uiso 1 1 calc R
C55 C 0.11429(15) 0.47768(14) -0.00137(12) 0.0499(6) Uani 1 1 d .
H55 H 0.0928 0.5187 -0.0239 0.060 Uiso 1 1 calc R
C56 C 0.07635(13) 0.40779(13) 0.00509(11) 0.0418(5) Uani 1 1 d .
H56 H 0.0289 0.4011 -0.0129 0.050 Uiso 1 1 calc R
C61 C -0.03668(11) 0.27743(13) 0.04281(10) 0.0389(5) Uani 1 1 d .
C62 C -0.06620(14) 0.32121(14) 0.08885(13) 0.0492(6) Uani 1 1 d .
H62 H -0.0351 0.3385 0.1203 0.059 Uiso 1 1 calc R
C63 C -0.14195(16) 0.33983(17) 0.08869(16) 0.0646(8) Uani 1 1 d .
H63 H -0.1626 0.3697 0.1201 0.078 Uiso 1 1 calc R
C64 C -0.18666(15) 0.31469(19) 0.04278(17) 0.0712(10) Uani 1 1 d .
H64 H -0.2380 0.3279 0.0424 0.085 Uiso 1 1 calc R
C65 C -0.15784(16) 0.2712(2) -0.00189(15) 0.0725(10) Uani 1 1 d .
H65 H -0.1893 0.2537 -0.0331 0.087 Uiso 1 1 calc R
C66 C -0.08263(14) 0.2520(2) -0.00255(13) 0.0581(7) Uani 1 1 d .
H66 H -0.0629 0.2214 -0.0340 0.070 Uiso 1 1 calc R

loop_
_atom_site_aniso_label
_atom_site_aniso_U_11
_atom_site_aniso_U_22
_atom_site_aniso_U_33
_atom_site_aniso_U_23
_atom_site_aniso_U_13
_atom_site_aniso_U_12
In 0.02499(8) 0.02712(8) 0.03377(9) 0.00119(5) 0.00131(5) -0.00143(5)
Cl1 0.0375(3) 0.0468(3) 0.0675(4) 0.0166(3) -0.0160(3) -0.0158(2)
Cl2 0.0308(2) 0.0526(3) 0.0423(3) 0.0037(2) 0.0081(2) 0.0072(2)
Cl3 0.0583(3) 0.0304(2) 0.0419(3) -0.0035(2) 0.0039(2) 0.0002(2)
P1 0.0274(2) 0.0276(2) 0.0318(2) 0.00012(19) 0.00373(19) 0.00038(18)
P2 0.0279(2) 0.0339(3) 0.0329(3) 0.0011(2) -0.0039(2) -0.0023(2)
C11 0.0337(10) 0.0298(9) 0.0364(10) 0.0007(8) 0.0070(8) 0.0025(8)
C12 0.0564(15) 0.0358(12) 0.0562(15) -0.0076(11) -0.0116(12) 0.0091(10)
C13 0.081(2) 0.0373(13) 0.0676(18) -0.0137(13) -0.0111(16) 0.0041(13)
C14 0.0666(18) 0.0350(12) 0.0738(19) -0.0077(12) 0.0141(15) 0.0113(12)
C15 0.0488(15) 0.0491(15) 0.101(2) -0.0064(15) 0.0010(15) 0.0213(12)
C16 0.0403(12) 0.0440(13) 0.0731(18) -0.0084(12) -0.0055(12) 0.0110(10)
C21 0.0333(10) 0.0355(10) 0.0343(10) -0.0027(8) 0.0008(8) 0.0006(8)
C22 0.0458(13) 0.0842(19) 0.0404(13) 0.0068(13) -0.0029(11) -0.0216(13)
C23 0.0465(15) 0.102(2) 0.0559(17) 0.0024(16) -0.0067(13) -0.0279(15)
C24 0.0430(13) 0.0673(17) 0.0480(14) -0.0146(12) -0.0105(11) 0.0036(12)
C25 0.0564(16) 0.089(2) 0.0340(12) -0.0046(13) -0.0035(11) -0.0019(15)
C26 0.0456(14) 0.0710(18) 0.0367(12) 0.0024(11) 0.0013(10) -0.0082(12)
C31 0.0293(9) 0.0327(10) 0.0358(10) 0.0044(8) 0.0066(8) 0.0025(8)
C32 0.0525(14) 0.0332(11) 0.0674(16) 0.0024(11) 0.0257(13) 0.0024(10)
C33 0.0624(17) 0.0445(14) 0.0779(19) 0.0065(13) 0.0364(15) 0.0170(12)
C34 0.0495(15) 0.0574(16) 0.080(2) 0.0234(14) 0.0351(14) 0.0156(12)
C35 0.0604(17) 0.0437(14) 0.103(2) 0.0157(15) 0.0388(17) -0.0023(13)
C36 0.0544(14) 0.0317(11) 0.0730(17) 0.0069(11) 0.0273(13) 0.0039(10)
C41 0.0381(11) 0.0439(12) 0.0359(11) -0.0059(9) -0.0043(9) -0.0052(9)
C42 0.092(2) 0.0478(15) 0.0490(15) -0.0118(12) 0.0026(14) -0.0199(14)
C43 0.113(3) 0.0560(18) 0.069(2) -0.0276(16) 0.0016(19) -0.0195(18)
C44 0.087(2) 0.085(2) 0.0495(17) -0.0296(16) -0.0009(16) -0.0034(19)
C45 0.086(2) 0.087(2) 0.0386(14) -0.0068(15) 0.0074(15) 0.0096(19)
C46 0.0644(16) 0.0573(16) 0.0412(13) -0.0013(12) 0.0032(12) 0.0043(13)
C51 0.0316(10) 0.0321(10) 0.0372(11) -0.0026(8) 0.0024(8) -0.0004(8)
C52 0.0341(10) 0.0380(11) 0.0386(11) -0.0014(9) 0.0003(9) -0.0025(8)
C53 0.0416(12) 0.0464(13) 0.0461(13) -0.0055(10) 0.0005(10) -0.0109(10)
C54 0.0562(14) 0.0372(12) 0.0513(14) -0.0038(10) 0.0111(11) -0.0121(10)
C55 0.0550(14) 0.0370(12) 0.0576(15) 0.0096(11) 0.0076(12) 0.0038(11)
C56 0.0371(11) 0.0387(11) 0.0496(13) 0.0038(10) 0.0012(10) 0.0006(9)
C61 0.0284(10) 0.0437(12) 0.0446(12) 0.0135(10) -0.0053(9) -0.0031(8)
C62 0.0347(12) 0.0494(14) 0.0637(16) 0.0062(12) 0.0004(11) 0.0031(10)
C63 0.0414(14) 0.0587(17) 0.094(2) 0.0193(16) 0.0140(15) 0.0108(12)
C64 0.0288(12) 0.079(2) 0.106(3) 0.048(2) -0.0053(15) -0.0011(13)
C65 0.0382(14) 0.106(3) 0.073(2) 0.0308(19) -0.0227(14) -0.0117(15)
C66 0.0397(13) 0.087(2) 0.0477(14) 0.0121(14) -0.0125(11) -0.0101(13)

loop_
_atom_type_symbol
_atom_type_description
_atom_type_scat_dispersion_real
_atom_type_scat_dispersion_imag
_atom_type_scat_source
C C 0.0033 0.0016 'International Tables Vol C Tables 4.2.6.8 and 6.1.1.4'
H H 0.0000 0.0000 'International Tables Vol C Tables 4.2.6.8 and 6.1.1.4'
P P 0.1023 0.0942 'International Tables Vol C Tables 4.2.6.8 and 6.1.1.4'
Cl Cl 0.1484 0.1585 'International Tables Vol C Tables 4.2.6.8 and 6.1.1.4'
In In -0.7276 1.3100 'International Tables Vol C Tables 4.2.6.8 and 6.1.1.4'

loop_
_geom_angle_atom_site_label_1
_geom_angle_atom_site_label_2
_geom_angle_atom_site_label_3
_geom_angle
Cl1 In Cl3 119.56(2)
Cl1 In Cl2 122.99(2)
Cl3 In Cl2 117.41(2)
Cl1 In P1 87.366(19)
Cl3 In P1 93.640(18)
Cl2 In P1 91.384(18)
Cl1 In P2 86.396(19)
Cl3 In P2 91.801(19)
Cl2 In P2 89.734(18)
P1 In P2 173.196(16)
C21 P1 C31 105.48(10)
C21 P1 C11 105.38(10)
C31 P1 C11 106.38(9)
C21 P1 In 115.05(7)
C31 P1 In 110.67(7)
C11 P1 In 113.21(7)
C51 P2 C41 105.13(10)
C51 P2 C61 103.96(10)
C41 P2 C61 106.96(10)
C51 P2 In 116.61(7)
C41 P2 In 112.79(8)
C61 P2 In 110.59(7)
C12 C11 C16 118.9(2)
C12 C11 P1 119.36(16)
C16 C11 P1 121.75(18)
C11 C12 C13 120.1(2)
C14 C13 C12 120.5(3)
C15 C14 C13 119.6(2)
C14 C15 C16 120.9(3)
C11 C16 C15 120.0(3)
C22 C21 C26 118.8(2)
C22 C21 P1 119.42(17)
C26 C21 P1 121.77(18)
C21 C22 C23 120.5(2)
C24 C23 C22 120.3(3)
C25 C24 C23 119.7(2)
C24 C25 C26 120.5(2)
C21 C26 C25 120.2(2)
C32 C31 C36 118.8(2)
C32 C31 P1 117.51(16)
C36 C31 P1 123.67(16)
C33 C32 C31 120.6(2)
C34 C33 C32 120.2(2)
C35 C34 C33 119.8(2)
C34 C35 C36 120.5(2)
C31 C36 C35 120.0(2)
C46 C41 C42 118.2(2)
C46 C41 P2 122.76(19)
C42 C41 P2 118.97(19)
C43 C42 C41 120.0(3)
C44 C43 C42 120.8(3)
C43 C44 C45 119.8(3)
C44 C45 C46 120.3(3)
C41 C46 C45 120.8(3)
C52 C51 C56 119.3(2)
C52 C51 P2 119.19(16)
C56 C51 P2 121.53(17)
C53 C52 C51 120.4(2)
C54 C53 C52 120.2(2)
C53 C54 C55 120.0(2)
C54 C55 C56 120.2(2)
C55 C56 C51 119.9(2)
C66 C61 C62 119.7(2)
C66 C61 P2 122.5(2)
C62 C61 P2 117.84(18)
C61 C62 C63 119.7(3)
C64 C63 C62 119.8(3)
C65 C64 C63 120.4(3)
C64 C65 C66 120.7(3)
C61 C66 C65 119.7(3)

loop_
_geom_bond_atom_site_label_1
_geom_bond_atom_site_label_2
_geom_bond_distance
In Cl1 2.3907(6)
In Cl3 2.3979(6)
In Cl2 2.4055(5)
In P1 2.6965(5)
In P2 2.7290(6)
P1 C21 1.814(2)
P1 C31 1.817(2)
P1 C11 1.821(2)
P2 C51 1.816(2)
P2 C41 1.819(2)
P2 C61 1.822(2)
C11 C12 1.383(3)
C11 C16 1.385(3)
C12 C13 1.389(3)
C13 C14 1.372(4)
C14 C15 1.357(4)
C15 C16 1.388(4)
C21 C22 1.380(3)
C21 C26 1.385(3)
C22 C23 1.388(4)
C23 C24 1.370(4)
C24 C25 1.368(4)
C25 C26 1.389(4)
C31 C32 1.384(3)
C31 C36 1.387(3)
C32 C33 1.379(3)
C33 C34 1.374(4)
C34 C35 1.367(4)
C35 C36 1.389(4)
C41 C46 1.385(4)
C41 C42 1.394(4)
C42 C43 1.391(4)
C43 C44 1.366(5)
C44 C45 1.366(5)
C45 C46 1.388(4)
C51 C52 1.388(3)
C51 C56 1.400(3)
C52 C53 1.387(3)
C53 C54 1.380(4)
C54 C55 1.385(4)
C55 C56 1.388(3)
C61 C66 1.384(3)
C61 C62 1.386(4)
C62 C63 1.398(4)
C63 C64 1.379(5)
C64 C65 1.355(5)
C65 C66 1.391(4)

loop_
_geom_torsion_atom_site_label_1
_geom_torsion_atom_site_label_2
_geom_torsion_atom_site_label_3
_geom_torsion_atom_site_label_4
_geom_torsion
Cl1 In P1 C21 -170.61(8)
Cl3 In P1 C21 -51.15(8)
Cl2 In P1 C21 66.43(8)
P2 In P1 C21 165.83(14)
Cl1 In P1 C31 -51.19(8)
Cl3 In P1 C31 68.27(8)
Cl2 In P1 C31 -174.15(8)
P2 In P1 C31 -74.75(16)
Cl1 In P1 C11 68.13(8)
Cl3 In P1 C11 -172.41(7)
Cl2 In P1 C11 -54.83(7)
P2 In P1 C11 44.57(16)
Cl1 In P2 C51 163.85(8)
Cl3 In P2 C51 44.35(8)
Cl2 In P2 C51 -73.07(8)
P1 In P2 C51 -172.56(14)
Cl1 In P2 C41 -74.33(8)
Cl3 In P2 C41 166.16(8)
Cl2 In P2 C41 48.75(8)
P1 In P2 C41 -50.75(16)
Cl1 In P2 C61 45.40(8)
Cl3 In P2 C61 -74.10(8)
Cl2 In P2 C61 168.48(8)
P1 In P2 C61 68.98(16)
C21 P1 C11 C12 177.74(19)
C31 P1 C11 C12 66.1(2)
In P1 C11 C12 -55.7(2)
C21 P1 C11 C16 -3.3(2)
C31 P1 C11 C16 -115.0(2)
In P1 C11 C16 123.26(19)
C16 C11 C12 C13 1.6(4)
P1 C11 C12 C13 -179.4(2)
C11 C12 C13 C14 -1.6(5)
C12 C13 C14 C15 0.6(5)
C13 C14 C15 C16 0.3(5)
C12 C11 C16 C15 -0.7(4)
P1 C11 C16 C15 -179.7(2)
C14 C15 C16 C11 -0.2(5)
C31 P1 C21 C22 -156.7(2)
C11 P1 C21 C22 91.0(2)
In P1 C21 C22 -34.5(2)
C31 P1 C21 C26 25.1(2)
C11 P1 C21 C26 -87.2(2)
In P1 C21 C26 147.38(19)
C26 C21 C22 C23 0.6(4)
P1 C21 C22 C23 -177.6(3)
C21 C22 C23 C24 -0.8(5)
C22 C23 C24 C25 0.7(5)
C23 C24 C25 C26 -0.4(5)
C22 C21 C26 C25 -0.3(4)
P1 C21 C26 C25 177.9(2)
C24 C25 C26 C21 0.2(5)
C21 P1 C31 C32 70.6(2)
C11 P1 C31 C32 -177.79(19)
In P1 C31 C32 -54.4(2)
C21 P1 C31 C36 -111.5(2)
C11 P1 C31 C36 0.1(2)
In P1 C31 C36 123.5(2)
C36 C31 C32 C33 0.5(4)
P1 C31 C32 C33 178.5(2)
C31 C32 C33 C34 -1.4(5)
C32 C33 C34 C35 1.7(5)
C33 C34 C35 C36 -1.1(6)
C32 C31 C36 C35 0.1(4)
P1 C31 C36 C35 -177.8(2)
C34 C35 C36 C31 0.2(5)
C51 P2 C41 C46 -24.4(2)
C61 P2 C41 C46 85.7(2)
In P2 C41 C46 -152.48(19)
C51 P2 C41 C42 153.6(2)
C61 P2 C41 C42 -96.3(2)
In P2 C41 C42 25.5(2)
C46 C41 C42 C43 -1.5(4)
P2 C41 C42 C43 -179.6(3)
C41 C42 C43 C44 0.6(5)
C42 C43 C44 C45 0.8(6)
C43 C44 C45 C46 -1.2(6)
C42 C41 C46 C45 1.1(4)
P2 C41 C46 C45 179.1(2)
C44 C45 C46 C41 0.2(5)
C41 P2 C51 C52 -97.39(19)
C61 P2 C51 C52 150.36(18)
In P2 C51 C52 28.4(2)
C41 P2 C51 C56 81.3(2)
C61 P2 C51 C56 -31.0(2)
In P2 C51 C56 -152.98(16)
C56 C51 C52 C53 -0.4(3)
P2 C51 C52 C53 178.31(17)
C51 C52 C53 C54 -0.5(3)
C52 C53 C54 C55 1.1(4)
C53 C54 C55 C56 -0.7(4)
C54 C55 C56 C51 -0.2(4)
C52 C51 C56 C55 0.7(3)
P2 C51 C56 C55 -177.94(19)
C51 P2 C61 C66 115.4(2)
C41 P2 C61 C66 4.5(2)
In P2 C61 C66 -118.7(2)
C51 P2 C61 C62 -66.1(2)
C41 P2 C61 C62 -177.03(18)
In P2 C61 C62 59.79(19)
C66 C61 C62 C63 -0.6(4)
P2 C61 C62 C63 -179.12(19)
C61 C62 C63 C64 -0.1(4)
C62 C63 C64 C65 0.8(4)
C63 C64 C65 C66 -0.7(5)
C62 C61 C66 C65 0.7(4)
P2 C61 C66 C65 179.1(2)
C64 C65 C66 C61 0.0(5)
